data_7721039
loop_
_publ_author_name
'Zhao, Yunze'
'Zhang, Jianfeng'
'Li, Sai'
'Schwedtmann, Kevin'
'Wenzel, Marco'
'Doert, Thomas'
'Xing, Huifang'
'Yang, Liangrong'
'Weigand, Jan J.'

_publ_section_title
;
 Spacer-Tuned Diphosphine Dioxides as Preorganised Co-Ligands for
 Synergistic Lithium Extraction with \b-Diketonates &#x2020;
;
_journal_name_full 'Dalton Transactions'
_journal_paper_doi 10.1039/D6DT00738D
_journal_year 2026
_chemical_formula_moiety 'C36 H30 F3 Li O4 P2, 0.75(H2 O), 0.087(C1 H2 Cl2)'
_chemical_formula_sum 'C36.08 H31.67 Cl0.18 F3 Li O4.75 P2'
_chemical_formula_weight 673.39
_space_group_crystal_system triclinic
_space_group_IT_number 2
_space_group_name_Hall '-P 1'
_space_group_name_H-M_alt 'P -1'
_atom_sites_solution_hydrogens mixed
_atom_sites_solution_primary dual
_audit_creation_date 2026-03-12
_audit_creation_method
;
Olex2 1.3
(compiled 2019.09.11 svn.r3662 for OlexSys, GUI svn.r5938)
;
_audit_update_record
;
2026-03-17 deposited with the CCDC.	2026-05-18 downloaded from the CCDC.
;
_cell_angle_alpha 64.326(5)
_cell_angle_beta 89.184(4)
_cell_angle_gamma 65.971(5)
_cell_formula_units_Z 2
_cell_length_a 12.5215(7)
_cell_length_b 12.7280(6)
_cell_length_c 13.3509(6)
_cell_measurement_reflns_used 9173
_cell_measurement_temperature 100.00(10)
_cell_measurement_theta_max 76.2560
_cell_measurement_theta_min 3.7400
_cell_volume 1717.19(19)
_computing_cell_refinement 'CrysAlisPro 1.171.43.90 (Rigaku OD, 2023)'
_computing_data_collection 'CrysAlisPro system (CCD 43.132a 64-bit (release 05-08-2024))'
_computing_data_reduction 'CrysAlisPro 1.171.43.90 (Rigaku OD, 2023)'
_computing_molecular_graphics 'Olex2 1.3 (Dolomanov et al., 2009)'
_computing_publication_material 'Olex2 1.3 (Dolomanov et al., 2009)'
_computing_structure_refinement 'ShelXL 2018/3 (Sheldrick, 2015)'
_computing_structure_solution 'ShelXT n/a (Sheldrick, 2015)'
_diffrn_ambient_environment N~2~
_diffrn_ambient_temperature 100.00(10)
_diffrn_detector 'CCD plate'
_diffrn_detector_area_resol_mean 10.5700
_diffrn_detector_type AtlasS2
_diffrn_measured_fraction_theta_full 1.000
_diffrn_measured_fraction_theta_max 0.984
_diffrn_measurement_details
;
List of Runs (angles in degrees, time in seconds):

  # Type    Start    End  Width  t~exp~   \w     \q     \k     \f   Frames
#--------------------------------------------------------------------------
  1  \w    -98.00 -62.00   0.50    5.00    --  -38.50 -19.00 -19.00   72
  2  \w    -75.00  40.00   0.50    5.00    --  -38.50  19.00 148.00  230
  3  \w     88.00 121.00   0.50    5.00    --   42.50  19.00 148.00   66
  4  \w     -4.00  22.00   0.50    5.00    --   42.50 -19.00 -19.00   52
  5  \w     33.00  87.00   0.50   20.00    --  111.00 -19.00 -19.00  108
  6  \w     76.00 129.00   0.50   20.00    --  111.00  19.00 148.00  106
  7  \w    -86.00  -8.00   0.50    5.00    --  -38.50 125.00 150.00  156
  8  \w     27.00  95.00   0.50    5.00    --   42.50-125.00  60.00  136
  9  \w     35.00  62.00   0.50    5.00    --   42.50  38.00-180.00   54
 10  \w      6.00  78.00   0.50    5.00    --   42.50 -99.00 -90.00  144
 11  \w     71.00 114.00   0.50    5.00    --   42.50  38.00-180.00   86
 12  \w     59.00 103.00   0.50   20.00    --  111.00-125.00  30.00   88
 13  \w     77.00 104.00   0.50   20.00    --  111.00 -61.00  60.00   54
 14  \w     72.00 107.00   0.50   20.00    --  111.00 -94.00  30.00   70
 15  \w     71.00 106.00   0.50   20.00    --  111.00 -94.00  90.00   70
 16  \w     49.00  76.00   0.50   20.00    --  111.00 -15.00  90.00   54
 17  \w     38.00  91.00   0.50   20.00    --  111.00 -30.00  90.00  106
 18  \w    112.00 139.00   0.50   20.00    --  111.00 -77.00 -30.00   54
 19  \w     32.00 107.00   0.50   20.00    --  111.00 -94.00 150.00  150
 20  \w    103.00 135.00   0.50   20.00    --  111.00 -45.00-180.00   64
 21  \w     43.00 122.00   0.50   20.00    --  111.00 -45.00   0.00  158
 22  \w     56.00  83.00   0.50   20.00    --  111.00-125.00   0.00   54
 23  \w     31.00 107.00   0.50   20.00    --  111.00 -94.00 -90.00  152
 24  \w     56.00 106.00   0.50   20.00    --  111.00 -94.00-180.00  100
 25  \w     31.00 156.00   0.50   20.00    --  111.00 -15.00-150.00  250
 26  \w     78.00 154.00   0.50   20.00    --  111.00 -15.00  90.00  152
 27  \w    105.00 132.00   0.50   20.00    --  111.00  30.00  30.00   54
 28  \w     40.00  71.00   0.50   20.00    --  111.00 -45.00-180.00   62
 29  \w     61.00 107.00   0.50   20.00    --  111.00 -94.00 -60.00   92
 30  \w     40.00  69.00   0.50   20.00    --  111.00 -77.00 -30.00   58
 31  \w     30.00  64.00   0.50   20.00    --  111.00 -94.00  30.00   68
 32  \w     78.00 106.00   0.50   20.00    --  111.00 -94.00   0.00   56
 33  \w    125.00 150.00   0.50   20.00    --  111.00  45.00 -90.00   50
 34  \w     31.00 107.00   0.50   20.00    --  111.00 -94.00-150.00  152
;
_diffrn_measurement_device 'four-circle diffractometer'
_diffrn_measurement_device_type 'SuperNova, Dual, Cu at home/near, AtlasS2'
_diffrn_measurement_method '\w scans'
_diffrn_orient_matrix_type 'CrysAlisPro convention (1999,Acta A55,543-557)'
_diffrn_orient_matrix_UB_11 -0.1221580000
_diffrn_orient_matrix_UB_12 0.0852181000
_diffrn_orient_matrix_UB_13 0.0143463000
_diffrn_orient_matrix_UB_21 0.0559849000
_diffrn_orient_matrix_UB_22 0.0730818000
_diffrn_orient_matrix_UB_23 0.0297401000
_diffrn_orient_matrix_UB_31 -0.0286728000
_diffrn_orient_matrix_UB_32 0.0994264000
_diffrn_orient_matrix_UB_33 -0.1263454000
_diffrn_radiation_monochromator mirror
_diffrn_radiation_probe x-ray
_diffrn_radiation_type 'Cu K\a'
_diffrn_radiation_wavelength 1.54184
_diffrn_reflns_av_R_equivalents 0.0401
_diffrn_reflns_av_unetI/netI 0.0416
_diffrn_reflns_Laue_measured_fraction_full 1.000
_diffrn_reflns_Laue_measured_fraction_max 0.984
_diffrn_reflns_limit_h_max 15
_diffrn_reflns_limit_h_min -15
_diffrn_reflns_limit_k_max 16
_diffrn_reflns_limit_k_min -16
_diffrn_reflns_limit_l_max 12
_diffrn_reflns_limit_l_min -16
_diffrn_reflns_number 17731
_diffrn_reflns_point_group_measured_fraction_full 1.000
_diffrn_reflns_point_group_measured_fraction_max 0.984
_diffrn_reflns_theta_full 67.684
_diffrn_reflns_theta_max 76.631
_diffrn_reflns_theta_min 3.747
_diffrn_source 'micro-focus sealed X-ray tube'
_diffrn_source_type 'SuperNova (Cu) X-ray Source'
_exptl_absorpt_coefficient_mu 1.754
_exptl_absorpt_correction_T_max 0.929
_exptl_absorpt_correction_T_min 0.736
_exptl_absorpt_correction_type analytical
_exptl_absorpt_process_details
;
CrysAlisPro 1.171.43.90 (Rigaku Oxford Diffraction, 2023)
Analytical numeric absorption correction using a multifaceted crystal
model based on expressions derived by R.C. Clark & J.S. Reid.
(Clark, R. C. & Reid, J. S. (1995). Acta Cryst. A51, 887-897)
Empirical absorption correction using spherical harmonics,
implemented in SCALE3 ABSPACK scaling algorithm.
;
_exptl_crystal_colour colourless
_exptl_crystal_colour_primary colourless
_exptl_crystal_density_diffrn 1.302
_exptl_crystal_description needle
_exptl_crystal_F_000 698
_exptl_crystal_size_max 0.21
_exptl_crystal_size_mid 0.07
_exptl_crystal_size_min 0.05
_refine_diff_density_max 0.973
_refine_diff_density_min -0.360
_refine_diff_density_rms 0.064
_refine_ls_extinction_method none
_refine_ls_goodness_of_fit_ref 1.036
_refine_ls_hydrogen_treatment constr
_refine_ls_matrix_type full
_refine_ls_number_parameters 455
_refine_ls_number_reflns 7105
_refine_ls_number_restraints 0
_refine_ls_restrained_S_all 1.036
_refine_ls_R_factor_all 0.0559
_refine_ls_R_factor_gt 0.0498
_refine_ls_shift/su_max 0.001
_refine_ls_shift/su_mean 0.000
_refine_ls_structure_factor_coef Fsqd
_refine_ls_weighting_details 'w=1/[\s^2^(Fo^2^)+(0.0799P)^2^+0.6330P] where P=(Fo^2^+2Fc^2^)/3'
_refine_ls_weighting_scheme calc
_refine_ls_wR_factor_gt 0.1317
_refine_ls_wR_factor_ref 0.1378
_reflns_Friedel_coverage 0.000
_reflns_number_gt 6306
_reflns_number_total 7105
_reflns_threshold_expression 'I > 2\s(I)'
_cod_data_source_file d6dt00738d2.cif
_cod_data_source_block jjw1835
_cod_original_cell_volume 1717.20(17)
_cod_database_code 7721039
_shelx_shelxl_version_number 2018/3
_chemical_oxdiff_formula C36.1Cl0.2F3H31.7LiO4.8P2
_shelx_space_group_comment
;
The symmetry employed for this shelxl refinement is uniquely defined
by the following loop, which should always be used as a source of
symmetry information in preference to the above space-group names.
They are only intended as comments.
;
_shelx_estimated_absorpt_t_max 0.917
_shelx_estimated_absorpt_t_min 0.710
_reflns_odcompleteness_completeness 99.59
_reflns_odcompleteness_iscentric 1
_reflns_odcompleteness_theta 74.33
_olex2_refinement_description
;
1. Fixed Uiso
 At 1.2 times of:
  All C(H) groups, All C(H,H) groups
 At 1.5 times of:
  All O(H,H) groups
2. Others
 Sof(Cl1)=Sof(Cl2)=Sof(C37)=Sof(H37A)=Sof(H37B)=FVAR(1)
 Fixed Sof: O5(0.75) H5A(0.75) H5B(0.75)
3.a Free rotating group:
 O5(H5A,H5B)
3.b Secondary CH2 refined with riding coordinates:
 C23(H23A,H23B), C36(H36A,H36B), C37(H37A,H37B)
3.c Aromatic/amide H refined with riding coordinates:
 C3(H3), C6(H6), C7(H7), C8(H8), C9(H9), C10(H10), C12(H12), C13(H13),
 C14(H14), C15(H15), C16(H16), C18(H18), C19(H19), C20(H20), C21(H21), C22(H22),
  C25(H25), C26(H26), C27(H27), C28(H28), C29(H29), C31(H31), C32(H32),
 C33(H33), C34(H34), C35(H35)
;
_olex2_submission_special_instructions 'No special instructions were received'
_oxdiff_exptl_absorpt_empirical_details
;
Empirical correction (ABSPACK) includes:
- Absorption correction using spherical harmonics
- Frame scaling
;
_oxdiff_exptl_absorpt_empirical_full_max 2.049
_oxdiff_exptl_absorpt_empirical_full_min 0.425

loop_
_space_group_symop_operation_xyz
'x, y, z'
'-x, -y, -z'

loop_
_atom_site_label
_atom_site_type_symbol
_atom_site_fract_x
_atom_site_fract_y
_atom_site_fract_z
_atom_site_U_iso_or_equiv
_atom_site_adp_type
_atom_site_occupancy
_atom_site_site_symmetry_order
_atom_site_calc_flag
_atom_site_refinement_flags_posn
_atom_site_refinement_flags_adp
_atom_site_refinement_flags_occupancy
_atom_site_disorder_assembly
_atom_site_disorder_group
P1 P 0.17021(4) 0.40072(4) 0.61813(3) 0.02154(12) Uani 1 1 d . . . . .
P2 P 0.56205(4) 0.29249(4) 0.55272(4) 0.02100(12) Uani 1 1 d . . . . .
F1 F 0.31391(16) 0.70742(17) 0.06659(12) 0.0561(4) Uani 1 1 d . . . . .
F2 F 0.15993(19) 0.72604(17) -0.02020(11) 0.0687(6) Uani 1 1 d . . . . .
F3 F 0.14376(19) 0.80791(15) 0.09203(15) 0.0695(5) Uani 1 1 d . . . . .
O1 O 0.26948(13) 0.56345(13) 0.27202(11) 0.0281(3) Uani 1 1 d . . . . .
O2 O 0.24398(13) 0.33124(14) 0.34741(11) 0.0306(3) Uani 1 1 d . . . . .
O3 O 0.25115(12) 0.41532(13) 0.53530(11) 0.0263(3) Uani 1 1 d . . . . .
O4 O 0.48365(11) 0.29901(13) 0.46424(11) 0.0261(3) Uani 1 1 d . . . . .
C1 C 0.2078(3) 0.7053(2) 0.07927(19) 0.0446(6) Uani 1 1 d . . . . .
C2 C 0.22276(19) 0.57854(19) 0.18180(15) 0.0295(4) Uani 1 1 d . . . . .
C3 C 0.1864(2) 0.4994(2) 0.16064(16) 0.0343(4) Uani 1 1 d . . . . .
H3 H 0.149217 0.529479 0.085606 0.041 Uiso 1 1 calc R U . . .
C4 C 0.20206(16) 0.37582(18) 0.24561(15) 0.0239(3) Uani 1 1 d . . . . .
C5 C 0.16689(17) 0.29257(18) 0.21410(15) 0.0258(4) Uani 1 1 d . . . . .
C6 C 0.16910(17) 0.17958(19) 0.30133(16) 0.0272(4) Uani 1 1 d . . . . .
H6 H 0.193114 0.157347 0.377828 0.033 Uiso 1 1 calc R U . . .
C7 C 0.13683(18) 0.09917(19) 0.27823(17) 0.0313(4) Uani 1 1 d . . . . .
H7 H 0.136909 0.023651 0.338697 0.038 Uiso 1 1 calc R U . . .
C8 C 0.1044(2) 0.1289(2) 0.16671(19) 0.0358(4) Uani 1 1 d . . . . .
H8 H 0.082898 0.073587 0.150560 0.043 Uiso 1 1 calc R U . . .
C9 C 0.1035(2) 0.2400(2) 0.07915(19) 0.0413(5) Uani 1 1 d . . . . .
H9 H 0.082264 0.260141 0.002746 0.050 Uiso 1 1 calc R U . . .
C10 C 0.1335(2) 0.3224(2) 0.10235(17) 0.0356(5) Uani 1 1 d . . . . .
H10 H 0.131191 0.399118 0.041767 0.043 Uiso 1 1 calc R U . . .
C11 C 0.18267(17) 0.23790(18) 0.68555(15) 0.0269(4) Uani 1 1 d . . . . .
C12 C 0.1345(2) 0.1954(2) 0.78237(17) 0.0401(5) Uani 1 1 d . . . . .
H12 H 0.095725 0.251905 0.813908 0.048 Uiso 1 1 calc R U . . .
C13 C 0.1439(3) 0.0702(3) 0.83193(19) 0.0501(6) Uani 1 1 d . . . . .
H13 H 0.111188 0.040888 0.897431 0.060 Uiso 1 1 calc R U . . .
C14 C 0.2005(2) -0.0118(2) 0.7861(2) 0.0491(6) Uani 1 1 d . . . . .
H14 H 0.207035 -0.097528 0.820669 0.059 Uiso 1 1 calc R U . . .
C15 C 0.2481(2) 0.0297(2) 0.6901(2) 0.0450(5) Uani 1 1 d . . . . .
H15 H 0.287262 -0.027386 0.659184 0.054 Uiso 1 1 calc R U . . .
C16 C 0.23804(18) 0.1554(2) 0.63947(19) 0.0340(4) Uani 1 1 d . . . . .
H16 H 0.269305 0.184796 0.572996 0.041 Uiso 1 1 calc R U . . .
C17 C 0.20472(17) 0.43214(19) 0.72922(15) 0.0255(4) Uani 1 1 d . . . . .
C18 C 0.32057(19) 0.3540(2) 0.79450(17) 0.0357(4) Uani 1 1 d . . . . .
H18 H 0.373459 0.282299 0.784336 0.043 Uiso 1 1 calc R U . . .
C19 C 0.3583(2) 0.3807(3) 0.87367(19) 0.0427(5) Uani 1 1 d . . . . .
H19 H 0.436976 0.327655 0.917765 0.051 Uiso 1 1 calc R U . . .
C20 C 0.2804(2) 0.4860(2) 0.88839(18) 0.0401(5) Uani 1 1 d . . . . .
H20 H 0.306582 0.505449 0.941757 0.048 Uiso 1 1 calc R U . . .
C21 C 0.1652(2) 0.5622(2) 0.82582(17) 0.0372(5) Uani 1 1 d . . . . .
H21 H 0.112098 0.632641 0.837426 0.045 Uiso 1 1 calc R U . . .
C22 C 0.12693(19) 0.5358(2) 0.74573(16) 0.0306(4) Uani 1 1 d . . . . .
H22 H 0.047895 0.588401 0.702514 0.037 Uiso 1 1 calc R U . . .
C23 C 0.01490(16) 0.50845(18) 0.55093(15) 0.0257(4) Uani 1 1 d . . . . .
H23A H -0.036452 0.487947 0.606068 0.031 Uiso 1 1 calc R U . . .
H23B H -0.000530 0.599831 0.525043 0.031 Uiso 1 1 calc R U . . .
C24 C 0.57582(16) 0.16936(17) 0.69308(15) 0.0243(3) Uani 1 1 d . . . . .
C25 C 0.61886(18) 0.1685(2) 0.78935(16) 0.0305(4) Uani 1 1 d . . . . .
H25 H 0.640317 0.234651 0.781896 0.037 Uiso 1 1 calc R U . . .
C26 C 0.6303(2) 0.0705(2) 0.89621(18) 0.0375(5) Uani 1 1 d . . . . .
H26 H 0.659384 0.069461 0.962090 0.045 Uiso 1 1 calc R U . . .
C27 C 0.5988(2) -0.0263(2) 0.90636(19) 0.0408(5) Uani 1 1 d . . . . .
H27 H 0.606905 -0.093392 0.979440 0.049 Uiso 1 1 calc R U . . .
C28 C 0.5563(2) -0.0255(2) 0.8117(2) 0.0394(5) Uani 1 1 d . . . . .
H28 H 0.535009 -0.091986 0.819557 0.047 Uiso 1 1 calc R U . . .
C29 C 0.54422(18) 0.0722(2) 0.70431(17) 0.0305(4) Uani 1 1 d . . . . .
H29 H 0.514573 0.072774 0.638873 0.037 Uiso 1 1 calc R U . . .
C30 C 0.71149(15) 0.25206(17) 0.52545(15) 0.0225(3) Uani 1 1 d . . . . .
C31 C 0.74131(17) 0.21298(19) 0.44183(15) 0.0270(4) Uani 1 1 d . . . . .
H31 H 0.681756 0.216084 0.395848 0.032 Uiso 1 1 calc R U . . .
C32 C 0.85823(19) 0.1696(2) 0.42618(17) 0.0322(4) Uani 1 1 d . . . . .
H32 H 0.878679 0.142947 0.369381 0.039 Uiso 1 1 calc R U . . .
C33 C 0.94518(18) 0.1651(2) 0.49293(17) 0.0317(4) Uani 1 1 d . . . . .
H33 H 1.025307 0.133866 0.482589 0.038 Uiso 1 1 calc R U . . .
C34 C 0.91600(17) 0.20579(19) 0.57494(17) 0.0291(4) Uani 1 1 d . . . . .
H34 H 0.975792 0.203487 0.619966 0.035 Uiso 1 1 calc R U . . .
C35 C 0.79859(17) 0.25013(18) 0.59101(16) 0.0269(4) Uani 1 1 d . . . . .
H35 H 0.778049 0.278927 0.646504 0.032 Uiso 1 1 calc R U . . .
C36 C 0.50811(16) 0.44418(16) 0.55855(14) 0.0225(3) Uani 1 1 d . . . . .
H36A H 0.430926 0.462727 0.584044 0.027 Uiso 1 1 calc R U . . .
H36B H 0.565631 0.437113 0.614019 0.027 Uiso 1 1 calc R U . . .
Li1 Li 0.3130(3) 0.4031(3) 0.4100(3) 0.0260(6) Uani 1 1 d . . . . .
O5 O 0.5057(3) 0.1065(3) 0.4021(3) 0.0694(8) Uani 0.75 1 d G . P . .
H5A H 0.492609 0.168283 0.420061 0.104 Uiso 0.75 1 d G U P . .
H5B H 0.570583 0.041475 0.449267 0.104 Uiso 0.75 1 d G U P . .
Cl1 Cl 0.4342(8) 0.5792(9) 0.0383(7) 0.065(3) Uani 0.087(2) 1 d . . P . .
Cl2 Cl 0.5562(11) 0.2990(9) 0.1575(9) 0.082(4) Uani 0.087(2) 1 d . . P . .
C37 C 0.496(2) 0.438(3) 0.168(3) 0.047(7) Uani 0.087(2) 1 d . . P . .
H37A H 0.558185 0.441815 0.209391 0.056 Uiso 0.087(2) 1 calc R U P . .
H37B H 0.432744 0.436611 0.213517 0.056 Uiso 0.087(2) 1 calc R U P . .

loop_
_atom_site_aniso_label
_atom_site_aniso_U_11
_atom_site_aniso_U_22
_atom_site_aniso_U_33
_atom_site_aniso_U_23
_atom_site_aniso_U_13
_atom_site_aniso_U_12
P1 0.0223(2) 0.0237(2) 0.0192(2) -0.00928(17) 0.00507(16) -0.01171(17)
P2 0.0207(2) 0.0218(2) 0.0229(2) -0.01181(17) 0.00533(16) -0.01013(17)
F1 0.0791(11) 0.0660(10) 0.0372(7) -0.0145(7) 0.0136(7) -0.0551(9)
F2 0.1223(15) 0.0649(10) 0.0246(6) 0.0037(6) -0.0153(7) -0.0724(11)
F3 0.0917(14) 0.0290(8) 0.0634(10) -0.0076(7) 0.0059(9) -0.0200(8)
O1 0.0364(7) 0.0298(7) 0.0225(6) -0.0122(5) 0.0051(5) -0.0187(6)
O2 0.0402(8) 0.0326(7) 0.0214(6) -0.0087(5) 0.0019(5) -0.0224(6)
O3 0.0280(6) 0.0324(7) 0.0241(6) -0.0146(5) 0.0089(5) -0.0169(6)
O4 0.0257(6) 0.0294(7) 0.0280(6) -0.0168(5) 0.0053(5) -0.0127(5)
C1 0.0701(16) 0.0382(12) 0.0285(10) -0.0073(9) -0.0028(10) -0.0352(12)
C2 0.0385(10) 0.0278(9) 0.0213(8) -0.0081(7) 0.0030(7) -0.0176(8)
C3 0.0533(13) 0.0344(10) 0.0207(8) -0.0101(8) 0.0030(8) -0.0272(10)
C4 0.0254(8) 0.0273(9) 0.0221(8) -0.0126(7) 0.0078(6) -0.0135(7)
C5 0.0296(9) 0.0278(9) 0.0247(8) -0.0141(7) 0.0096(7) -0.0152(7)
C6 0.0275(9) 0.0269(9) 0.0277(9) -0.0124(7) 0.0083(7) -0.0128(7)
C7 0.0326(10) 0.0255(9) 0.0360(10) -0.0127(8) 0.0090(8) -0.0149(8)
C8 0.0418(11) 0.0361(11) 0.0446(11) -0.0266(9) 0.0142(9) -0.0226(9)
C9 0.0621(15) 0.0502(13) 0.0333(10) -0.0271(10) 0.0171(10) -0.0364(12)
C10 0.0552(13) 0.0408(11) 0.0256(9) -0.0181(8) 0.0143(9) -0.0321(10)
C11 0.0280(9) 0.0260(9) 0.0229(8) -0.0071(7) 0.0005(7) -0.0133(7)
C12 0.0616(14) 0.0455(12) 0.0243(9) -0.0145(9) 0.0111(9) -0.0358(11)
C13 0.0773(18) 0.0535(15) 0.0263(10) -0.0071(10) 0.0051(10) -0.0473(14)
C14 0.0576(15) 0.0316(11) 0.0440(12) 0.0000(9) -0.0098(11) -0.0258(11)
C15 0.0373(12) 0.0281(11) 0.0634(15) -0.0186(10) 0.0009(10) -0.0117(9)
C16 0.0272(10) 0.0306(10) 0.0426(11) -0.0152(8) 0.0068(8) -0.0136(8)
C17 0.0292(9) 0.0314(9) 0.0206(8) -0.0120(7) 0.0083(7) -0.0179(8)
C18 0.0327(10) 0.0467(12) 0.0301(9) -0.0214(9) 0.0056(8) -0.0161(9)
C19 0.0409(12) 0.0578(14) 0.0326(10) -0.0228(10) 0.0033(9) -0.0229(11)
C20 0.0564(14) 0.0518(13) 0.0267(9) -0.0212(9) 0.0101(9) -0.0340(12)
C21 0.0528(13) 0.0372(11) 0.0288(9) -0.0188(8) 0.0126(9) -0.0228(10)
C22 0.0365(10) 0.0330(10) 0.0250(8) -0.0142(8) 0.0089(7) -0.0172(8)
C23 0.0230(8) 0.0275(9) 0.0250(8) -0.0124(7) 0.0035(7) -0.0097(7)
C24 0.0221(8) 0.0232(8) 0.0265(8) -0.0105(7) 0.0067(6) -0.0102(7)
C25 0.0304(10) 0.0302(10) 0.0293(9) -0.0115(8) 0.0046(7) -0.0146(8)
C26 0.0379(11) 0.0393(11) 0.0267(9) -0.0088(8) 0.0026(8) -0.0166(9)
C27 0.0425(12) 0.0354(11) 0.0339(10) -0.0063(9) 0.0109(9) -0.0188(10)
C28 0.0441(12) 0.0325(11) 0.0444(12) -0.0142(9) 0.0160(10) -0.0239(10)
C29 0.0310(10) 0.0311(10) 0.0345(10) -0.0164(8) 0.0103(8) -0.0173(8)
C30 0.0219(8) 0.0197(8) 0.0248(8) -0.0096(6) 0.0069(6) -0.0094(7)
C31 0.0281(9) 0.0292(9) 0.0240(8) -0.0120(7) 0.0064(7) -0.0136(8)
C32 0.0357(11) 0.0359(10) 0.0292(9) -0.0177(8) 0.0153(8) -0.0171(9)
C33 0.0264(9) 0.0306(10) 0.0368(10) -0.0136(8) 0.0137(8) -0.0139(8)
C34 0.0250(9) 0.0286(9) 0.0357(9) -0.0138(8) 0.0062(7) -0.0149(8)
C35 0.0271(9) 0.0254(9) 0.0315(9) -0.0151(7) 0.0079(7) -0.0128(7)
C36 0.0231(8) 0.0222(8) 0.0232(8) -0.0120(7) 0.0061(6) -0.0096(7)
Li1 0.0271(15) 0.0300(16) 0.0240(14) -0.0126(12) 0.0058(11) -0.0156(13)
O5 0.090(2) 0.0424(14) 0.0782(19) -0.0376(14) -0.0153(16) -0.0205(14)
Cl1 0.057(5) 0.061(5) 0.060(5) -0.003(4) -0.015(3) -0.037(4)
Cl2 0.101(8) 0.051(5) 0.075(6) -0.038(4) -0.019(5) -0.007(5)
C37 0.032(13) 0.045(15) 0.052(15) -0.018(12) 0.013(11) -0.012(11)

loop_
_atom_type_symbol
_atom_type_description
_atom_type_scat_dispersion_real
_atom_type_scat_dispersion_imag
_atom_type_scat_source
C C 0.0181 0.0091 'International Tables Vol C Tables 4.2.6.8 and 6.1.1.4'
H H 0.0000 0.0000 'International Tables Vol C Tables 4.2.6.8 and 6.1.1.4'
Cl Cl 0.3639 0.7018 'International Tables Vol C Tables 4.2.6.8 and 6.1.1.4'
F F 0.0727 0.0534 'International Tables Vol C Tables 4.2.6.8 and 6.1.1.4'
Li Li 0.0008 0.0003 'International Tables Vol C Tables 4.2.6.8 and 6.1.1.4'
O O 0.0492 0.0322 'International Tables Vol C Tables 4.2.6.8 and 6.1.1.4'
P P 0.2955 0.4335 'International Tables Vol C Tables 4.2.6.8 and 6.1.1.4'

loop_
_exptl_crystal_face_index_h
_exptl_crystal_face_index_k
_exptl_crystal_face_index_l
_exptl_crystal_face_perp_dist
0 -2 5 0.0243
0 2 -5 0.0243
-5 -2 -1 0.0963
5 2 1 0.0963
0 -5 -3 0.0258
0 5 3 0.0258

loop_
_geom_angle_atom_site_label_1
_geom_angle_atom_site_label_2
_geom_angle_atom_site_label_3
_geom_angle
_geom_angle_site_symmetry_1
_geom_angle_site_symmetry_3
_geom_angle_publ_flag
O3 P1 C11 111.57(8) . . ?
O3 P1 C17 111.64(8) . . ?
O3 P1 C23 112.10(8) . . ?
C11 P1 C23 106.20(9) . . ?
C17 P1 C11 106.75(9) . . ?
C17 P1 C23 108.28(9) . . ?
O4 P2 C24 112.67(8) . . ?
O4 P2 C30 110.71(8) . . ?
O4 P2 C36 112.57(8) . . ?
C24 P2 C30 106.17(8) . . ?
C24 P2 C36 106.69(8) . . ?
C36 P2 C30 107.68(8) . . ?
C2 O1 Li1 120.13(15) . . ?
C4 O2 Li1 126.92(16) . . ?
P1 O3 Li1 153.54(13) . . ?
P2 O4 Li1 128.35(12) . . ?
F1 C1 C2 110.9(2) . . ?
F2 C1 F1 105.7(2) . . ?
F2 C1 C2 115.17(18) . . ?
F3 C1 F1 104.8(2) . . ?
F3 C1 F2 107.4(2) . . ?
F3 C1 C2 112.1(2) . . ?
O1 C2 C1 112.31(17) . . ?
O1 C2 C3 130.71(18) . . ?
C3 C2 C1 116.95(17) . . ?
C2 C3 H3 118.4 . . ?
C2 C3 C4 123.13(18) . . ?
C4 C3 H3 118.4 . . ?
O2 C4 C3 123.03(17) . . ?
O2 C4 C5 117.24(16) . . ?
C3 C4 C5 119.73(16) . . ?
C6 C5 C4 118.09(16) . . ?
C6 C5 C10 118.66(18) . . ?
C10 C5 C4 123.25(17) . . ?
C5 C6 H6 119.5 . . ?
C7 C6 C5 121.03(18) . . ?
C7 C6 H6 119.5 . . ?
C6 C7 H7 120.0 . . ?
C6 C7 C8 120.02(18) . . ?
C8 C7 H7 120.0 . . ?
C7 C8 H8 120.2 . . ?
C9 C8 C7 119.51(19) . . ?
C9 C8 H8 120.2 . . ?
C8 C9 H9 119.8 . . ?
C8 C9 C10 120.5(2) . . ?
C10 C9 H9 119.8 . . ?
C5 C10 H10 119.9 . . ?
C9 C10 C5 120.27(19) . . ?
C9 C10 H10 119.9 . . ?
C12 C11 P1 120.64(16) . . ?
C16 C11 P1 119.49(14) . . ?
C16 C11 C12 119.86(19) . . ?
C11 C12 H12 120.2 . . ?
C13 C12 C11 119.6(2) . . ?
C13 C12 H12 120.2 . . ?
C12 C13 H13 120.0 . . ?
C14 C13 C12 120.1(2) . . ?
C14 C13 H13 120.0 . . ?
C13 C14 H14 119.7 . . ?
C13 C14 C15 120.7(2) . . ?
C15 C14 H14 119.7 . . ?
C14 C15 H15 120.2 . . ?
C14 C15 C16 119.5(2) . . ?
C16 C15 H15 120.2 . . ?
C11 C16 C15 120.3(2) . . ?
C11 C16 H16 119.9 . . ?
C15 C16 H16 119.9 . . ?
C18 C17 P1 116.74(15) . . ?
C22 C17 P1 123.37(15) . . ?
C22 C17 C18 119.62(18) . . ?
C17 C18 H18 119.8 . . ?
C19 C18 C17 120.3(2) . . ?
C19 C18 H18 119.8 . . ?
C18 C19 H19 120.2 . . ?
C18 C19 C20 119.6(2) . . ?
C20 C19 H19 120.2 . . ?
C19 C20 H20 119.8 . . ?
C21 C20 C19 120.4(2) . . ?
C21 C20 H20 119.8 . . ?
C20 C21 H21 119.9 . . ?
C20 C21 C22 120.1(2) . . ?
C22 C21 H21 119.9 . . ?
C17 C22 C21 119.9(2) . . ?
C17 C22 H22 120.1 . . ?
C21 C22 H22 120.1 . . ?
P1 C23 H23A 109.8 . . ?
P1 C23 H23B 109.8 . . ?
C23 C23 P1 109.51(16) 2_566 . ?
C23 C23 H23A 109.8 2_566 . ?
C23 C23 H23B 109.8 2_566 . ?
H23A C23 H23B 108.2 . . ?
C25 C24 P2 121.45(14) . . ?
C25 C24 C29 119.97(17) . . ?
C29 C24 P2 118.57(15) . . ?
C24 C25 H25 120.1 . . ?
C26 C25 C24 119.77(19) . . ?
C26 C25 H25 120.1 . . ?
C25 C26 H26 120.1 . . ?
C25 C26 C27 119.7(2) . . ?
C27 C26 H26 120.1 . . ?
C26 C27 H27 119.7 . . ?
C28 C27 C26 120.61(19) . . ?
C28 C27 H27 119.7 . . ?
C27 C28 H28 119.9 . . ?
C27 C28 C29 120.2(2) . . ?
C29 C28 H28 119.9 . . ?
C24 C29 H29 120.1 . . ?
C28 C29 C24 119.7(2) . . ?
C28 C29 H29 120.1 . . ?
C31 C30 P2 118.40(14) . . ?
C35 C30 P2 121.49(13) . . ?
C35 C30 C31 119.94(16) . . ?
C30 C31 H31 120.1 . . ?
C32 C31 C30 119.74(18) . . ?
C32 C31 H31 120.1 . . ?
C31 C32 H32 119.9 . . ?
C33 C32 C31 120.28(18) . . ?
C33 C32 H32 119.9 . . ?
C32 C33 H33 119.8 . . ?
C32 C33 C34 120.38(18) . . ?
C34 C33 H33 119.8 . . ?
C33 C34 H34 120.1 . . ?
C33 C34 C35 119.79(18) . . ?
C35 C34 H34 120.1 . . ?
C30 C35 C34 119.83(17) . . ?
C30 C35 H35 120.1 . . ?
C34 C35 H35 120.1 . . ?
P2 C36 H36A 109.6 . . ?
P2 C36 H36B 109.6 . . ?
C36 C36 P2 110.37(15) 2_666 . ?
C36 C36 H36A 109.6 2_666 . ?
C36 C36 H36B 109.6 2_666 . ?
H36A C36 H36B 108.1 . . ?
O1 Li1 O4 113.62(16) . . ?
O2 Li1 O1 95.46(15) . . ?
O2 Li1 O4 112.52(17) . . ?
O3 Li1 O1 117.32(18) . . ?
O3 Li1 O2 112.57(16) . . ?
O3 Li1 O4 105.45(16) . . ?
H5A O5 H5B 104.4 . . ?
C37 Cl1 Cl2 149.8(11) . 2_665 ?
Cl1 C37 H37A 108.7 . . ?
Cl1 C37 H37B 108.7 . . ?
Cl2 C37 Cl1 114.2(18) . . ?
Cl2 C37 H37A 108.7 . . ?
Cl2 C37 H37B 108.7 . . ?
H37A C37 H37B 107.6 . . ?

loop_
_geom_bond_atom_site_label_1
_geom_bond_atom_site_label_2
_geom_bond_distance
_geom_bond_site_symmetry_2
_geom_bond_publ_flag
P1 O3 1.4927(12) . ?
P1 C11 1.8037(19) . ?
P1 C17 1.7943(19) . ?
P1 C23 1.8108(18) . ?
P2 O4 1.4992(13) . ?
P2 C24 1.8005(18) . ?
P2 C30 1.8049(17) . ?
P2 C36 1.8046(17) . ?
F1 C1 1.346(3) . ?
F2 C1 1.335(3) . ?
F3 C1 1.309(3) . ?
O1 C2 1.248(2) . ?
O1 Li1 1.929(3) . ?
O2 C4 1.247(2) . ?
O2 Li1 1.901(3) . ?
O3 Li1 1.874(3) . ?
O4 Li1 1.937(3) . ?
C1 C2 1.536(3) . ?
C2 C3 1.388(3) . ?
C3 H3 0.9500 . ?
C3 C4 1.417(3) . ?
C4 C5 1.505(2) . ?
C5 C6 1.394(3) . ?
C5 C10 1.394(3) . ?
C6 H6 0.9500 . ?
C6 C7 1.386(3) . ?
C7 H7 0.9500 . ?
C7 C8 1.389(3) . ?
C8 H8 0.9500 . ?
C8 C9 1.386(3) . ?
C9 H9 0.9500 . ?
C9 C10 1.393(3) . ?
C10 H10 0.9500 . ?
C11 C12 1.402(3) . ?
C11 C16 1.384(3) . ?
C12 H12 0.9500 . ?
C12 C13 1.389(3) . ?
C13 H13 0.9500 . ?
C13 C14 1.380(4) . ?
C14 H14 0.9500 . ?
C14 C15 1.387(4) . ?
C15 H15 0.9500 . ?
C15 C16 1.391(3) . ?
C16 H16 0.9500 . ?
C17 C18 1.401(3) . ?
C17 C22 1.392(3) . ?
C18 H18 0.9500 . ?
C18 C19 1.383(3) . ?
C19 H19 0.9500 . ?
C19 C20 1.394(4) . ?
C20 H20 0.9500 . ?
C20 C21 1.382(4) . ?
C21 H21 0.9500 . ?
C21 C22 1.394(3) . ?
C22 H22 0.9500 . ?
C23 C23 1.539(3) 2_566 ?
C23 H23A 0.9900 . ?
C23 H23B 0.9900 . ?
C24 C25 1.395(3) . ?
C24 C29 1.395(3) . ?
C25 H25 0.9500 . ?
C25 C26 1.390(3) . ?
C26 H26 0.9500 . ?
C26 C27 1.392(3) . ?
C27 H27 0.9500 . ?
C27 C28 1.374(3) . ?
C28 H28 0.9500 . ?
C28 C29 1.390(3) . ?
C29 H29 0.9500 . ?
C30 C31 1.397(3) . ?
C30 C35 1.394(3) . ?
C31 H31 0.9500 . ?
C31 C32 1.387(3) . ?
C32 H32 0.9500 . ?
C32 C33 1.384(3) . ?
C33 H33 0.9500 . ?
C33 C34 1.388(3) . ?
C34 H34 0.9500 . ?
C34 C35 1.395(3) . ?
C35 H35 0.9500 . ?
C36 C36 1.534(3) 2_666 ?
C36 H36A 0.9900 . ?
C36 H36B 0.9900 . ?
O5 H5A 0.8713 . ?
O5 H5B 0.8700 . ?
Cl1 Cl2 2.425(15) 2_665 ?
Cl1 C37 1.74(3) . ?
Cl2 C37 1.69(3) . ?
C37 H37A 0.9900 . ?
C37 H37B 0.9900 . ?

loop_
_geom_torsion_atom_site_label_1
_geom_torsion_atom_site_label_2
_geom_torsion_atom_site_label_3
_geom_torsion_atom_site_label_4
_geom_torsion
_geom_torsion_site_symmetry_1
_geom_torsion_site_symmetry_2
_geom_torsion_site_symmetry_3
_geom_torsion_site_symmetry_4
_geom_torsion_publ_flag
P1 O3 Li1 O1 107.3(3) . . . . ?
P1 O3 Li1 O2 -2.1(4) . . . . ?
P1 O3 Li1 O4 -125.1(3) . . . . ?
P1 C11 C12 C13 179.16(19) . . . . ?
P1 C11 C16 C15 -179.78(17) . . . . ?
P1 C17 C18 C19 173.10(17) . . . . ?
P1 C17 C22 C21 -172.88(15) . . . . ?
P2 C24 C25 C26 -178.82(16) . . . . ?
P2 C24 C29 C28 178.71(16) . . . . ?
P2 C30 C31 C32 -173.97(15) . . . . ?
P2 C30 C35 C34 173.53(14) . . . . ?
F1 C1 C2 O1 59.0(3) . . . . ?
F1 C1 C2 C3 -119.5(2) . . . . ?
F2 C1 C2 O1 179.0(2) . . . . ?
F2 C1 C2 C3 0.5(3) . . . . ?
F3 C1 C2 O1 -57.7(3) . . . . ?
F3 C1 C2 C3 123.8(2) . . . . ?
O1 C2 C3 C4 -2.5(4) . . . . ?
O2 C4 C5 C6 7.9(3) . . . . ?
O2 C4 C5 C10 -171.47(19) . . . . ?
O3 P1 C11 C12 166.33(16) . . . . ?
O3 P1 C11 C16 -15.13(19) . . . . ?
O3 P1 C17 C18 -58.61(17) . . . . ?
O3 P1 C17 C22 115.32(16) . . . . ?
O3 P1 C23 C23 51.92(19) . . . 2_566 ?
O4 P2 C24 C25 -163.76(15) . . . . ?
O4 P2 C24 C29 17.29(17) . . . . ?
O4 P2 C30 C31 -9.69(17) . . . . ?
O4 P2 C30 C35 174.97(14) . . . . ?
O4 P2 C36 C36 -55.14(18) . . . 2_666 ?
C1 C2 C3 C4 175.7(2) . . . . ?
C2 C3 C4 O2 4.0(3) . . . . ?
C2 C3 C4 C5 -176.25(19) . . . . ?
C3 C4 C5 C6 -171.90(18) . . . . ?
C3 C4 C5 C10 8.7(3) . . . . ?
C4 C5 C6 C7 179.45(17) . . . . ?
C4 C5 C10 C9 179.1(2) . . . . ?
C5 C6 C7 C8 1.6(3) . . . . ?
C6 C5 C10 C9 -0.2(3) . . . . ?
C6 C7 C8 C9 -0.6(3) . . . . ?
C7 C8 C9 C10 -0.8(4) . . . . ?
C8 C9 C10 C5 1.2(4) . . . . ?
C10 C5 C6 C7 -1.1(3) . . . . ?
C11 P1 O3 Li1 53.5(3) . . . . ?
C11 P1 C17 C18 63.56(17) . . . . ?
C11 P1 C17 C22 -122.51(16) . . . . ?
C11 P1 C23 C23 -70.16(18) . . . 2_566 ?
C11 C12 C13 C14 0.2(4) . . . . ?
C12 C11 C16 C15 -1.2(3) . . . . ?
C12 C13 C14 C15 -0.4(4) . . . . ?
C13 C14 C15 C16 -0.2(4) . . . . ?
C14 C15 C16 C11 1.0(3) . . . . ?
C16 C11 C12 C13 0.6(3) . . . . ?
C17 P1 O3 Li1 172.9(3) . . . . ?
C17 P1 C11 C12 44.11(19) . . . . ?
C17 P1 C11 C16 -137.35(16) . . . . ?
C17 P1 C23 C23 175.51(16) . . . 2_566 ?
C17 C18 C19 C20 0.1(3) . . . . ?
C18 C17 C22 C21 0.9(3) . . . . ?
C18 C19 C20 C21 1.1(3) . . . . ?
C19 C20 C21 C22 -1.3(3) . . . . ?
C20 C21 C22 C17 0.3(3) . . . . ?
C22 C17 C18 C19 -1.1(3) . . . . ?
C23 P1 O3 Li1 -65.5(3) . . . . ?
C23 P1 C11 C12 -71.26(18) . . . . ?
C23 P1 C11 C16 107.29(16) . . . . ?
C23 P1 C17 C18 177.53(15) . . . . ?
C23 P1 C17 C22 -8.55(18) . . . . ?
C24 P2 O4 Li1 90.05(16) . . . . ?
C24 P2 C30 C31 112.90(15) . . . . ?
C24 P2 C30 C35 -62.44(17) . . . . ?
C24 P2 C36 C36 -179.21(16) . . . 2_666 ?
C24 C25 C26 C27 0.1(3) . . . . ?
C25 C24 C29 C28 -0.3(3) . . . . ?
C25 C26 C27 C28 -0.2(3) . . . . ?
C26 C27 C28 C29 0.1(3) . . . . ?
C27 C28 C29 C24 0.2(3) . . . . ?
C29 C24 C25 C26 0.1(3) . . . . ?
C30 P2 O4 Li1 -151.23(15) . . . . ?
C30 P2 C24 C25 74.89(17) . . . . ?
C30 P2 C24 C29 -104.05(16) . . . . ?
C30 P2 C36 C36 67.17(18) . . . 2_666 ?
C30 C31 C32 C33 0.0(3) . . . . ?
C31 C30 C35 C34 -1.7(3) . . . . ?
C31 C32 C33 C34 -1.1(3) . . . . ?
C32 C33 C34 C35 0.8(3) . . . . ?
C33 C34 C35 C30 0.6(3) . . . . ?
C35 C30 C31 C32 1.4(3) . . . . ?
C36 P2 O4 Li1 -30.65(17) . . . . ?
C36 P2 C24 C25 -39.75(17) . . . . ?
C36 P2 C24 C29 141.30(15) . . . . ?
C36 P2 C30 C31 -133.13(14) . . . . ?
C36 P2 C30 C35 51.53(17) . . . . ?
Li1 O1 C2 C1 -173.46(18) . . . . ?
Li1 O1 C2 C3 4.8(3) . . . . ?
Li1 O2 C4 C3 -8.1(3) . . . . ?
Li1 O2 C4 C5 172.09(17) . . . . ?
Cl2 Cl1 C37 Cl2 -40(3) 2_665 . . . ?

loop_
_exptl_oxdiff_crystal_face_indexfrac_h
_exptl_oxdiff_crystal_face_indexfrac_k
_exptl_oxdiff_crystal_face_indexfrac_l
_exptl_oxdiff_crystal_face_x
_exptl_oxdiff_crystal_face_y
_exptl_oxdiff_crystal_face_z
0.0000 -2.0000 4.9999 -0.0987 0.0025 -0.8306
-0.0000 2.0000 -4.9999 0.0987 -0.0025 0.8306
-5.0000 -2.0000 -0.9998 0.4260 -0.4558 0.0708
5.0000 2.0000 0.9998 -0.4260 0.4558 -0.0708
-0.0000 -5.0000 -3.0002 -0.4691 -0.4546 -0.1181
0.0000 5.0000 3.0002 0.4691 0.4546 0.1181
